data_7719486
loop_
_publ_author_name
'Li, Ming-Zhao'
'Qin, Dan'
'Chen, Juan'
'Wei, Qi'
'Yang, Guo-Yu'

_publ_section_title
;
 Two alkali metal borates built by {Li@B<sub>14</sub>} and
 {B<sub>15</sub>} cluster units.
;
_journal_issue 41
_journal_name_full 'Dalton transactions (Cambridge, England : 2003)'
_journal_page_first 15468
_journal_page_last 15473
_journal_paper_doi 10.1039/d5dt02076j
_journal_volume 54
_journal_year 2025
_chemical_formula_moiety 'B15 K2 Li Na2 O25'
_chemical_formula_sum 'B15 K2 Li Na2 O25'
_chemical_formula_weight 693.27
_space_group_crystal_system monoclinic
_space_group_IT_number 15
_space_group_name_Hall '-C 2yc'
_space_group_name_H-M_alt 'C 1 2/c 1'
_atom_sites_solution_primary direct
_audit_creation_date 2025-05-26
_audit_creation_method
;
Olex2 1.5
(compiled 2025.04.05 svn.rf049d14d for OlexSys, GUI svn.r7205)
;
_audit_update_record
;
2025-05-26 deposited with the CCDC.	2025-09-23 downloaded from the CCDC.
;
_cell_angle_alpha 90
_cell_angle_beta 101.120(11)
_cell_angle_gamma 90
_cell_formula_units_Z 4
_cell_length_a 13.9698(19)
_cell_length_b 12.0961(14)
_cell_length_c 12.8919(14)
_cell_measurement_reflns_used 2617
_cell_measurement_temperature 293(2)
_cell_measurement_theta_max 29.1850
_cell_measurement_theta_min 4.6730
_cell_volume 2137.6(5)
_computing_molecular_graphics 'Olex2 1.5 (Dolomanov et al., 2009)'
_computing_publication_material 'Olex2 1.5 (Dolomanov et al., 2009)'
_computing_structure_refinement 'SHELXL 2013/4 (Sheldrick, 2015)'
_computing_structure_solution 'SHELXS  (Sheldrick, 2008)'
_diffrn_ambient_temperature 293(2)
_diffrn_measured_fraction_theta_full 0.997
_diffrn_measured_fraction_theta_max 0.871
_diffrn_measurement_device_type 'Bruker APEX-II CCD'
_diffrn_measurement_method '\f and \w scans'
_diffrn_radiation_monochromator graphite
_diffrn_radiation_type MoK\a
_diffrn_radiation_wavelength 0.71073
_diffrn_reflns_av_R_equivalents 0.0253
_diffrn_reflns_av_unetI/netI 0.0282
_diffrn_reflns_Laue_measured_fraction_full 0.997
_diffrn_reflns_Laue_measured_fraction_max 0.871
_diffrn_reflns_limit_h_max 18
_diffrn_reflns_limit_h_min -19
_diffrn_reflns_limit_k_max 16
_diffrn_reflns_limit_k_min -15
_diffrn_reflns_limit_l_max 17
_diffrn_reflns_limit_l_min -16
_diffrn_reflns_number 8017
_diffrn_reflns_point_group_measured_fraction_full 0.997
_diffrn_reflns_point_group_measured_fraction_max 0.871
_diffrn_reflns_theta_full 25.242
_diffrn_reflns_theta_max 29.533
_diffrn_reflns_theta_min 3.685
_diffrn_standards_number 0
_exptl_absorpt_coefficient_mu 0.607
_exptl_absorpt_correction_type none
_exptl_crystal_density_diffrn 2.154
_exptl_crystal_description plate
_exptl_crystal_F_000 1352
_refine_diff_density_max 0.340
_refine_diff_density_min -0.516
_refine_diff_density_rms 0.064
_refine_ls_extinction_method none
_refine_ls_goodness_of_fit_ref 1.095
_refine_ls_hydrogen_treatment undef
_refine_ls_matrix_type full
_refine_ls_number_parameters 205
_refine_ls_number_reflns 2602
_refine_ls_number_restraints 0
_refine_ls_restrained_S_all 1.095
_refine_ls_R_factor_all 0.0383
_refine_ls_R_factor_gt 0.0308
_refine_ls_shift/su_max 0.001
_refine_ls_shift/su_mean 0.000
_refine_ls_structure_factor_coef Fsqd
_refine_ls_weighting_details 'w=1/[\s^2^(Fo^2^)+(0.0322P)^2^+2.2073P] where P=(Fo^2^+2Fc^2^)/3'
_refine_ls_weighting_scheme calc
_refine_ls_wR_factor_gt 0.0732
_refine_ls_wR_factor_ref 0.0774
_reflns_Friedel_coverage 0.000
_reflns_number_gt 2257
_reflns_number_total 2602
_reflns_threshold_expression 'I > 2\s(I)'
_cod_data_source_file d5dt02076j2.cif
_cod_data_source_block 1_CCDC1
_cod_depositor_comments 'Adding full bibliography for 7719485--7719486.cif.'
_cod_database_code 7719486
_shelxl_version_number 2013-4
_shelx_space_group_comment
;
The symmetry employed for this shelxl refinement is uniquely defined
by the following loop, which should always be used as a source of
symmetry information in preference to the above space-group names.
They are only intended as comments.
;
_olex2_refinement_description
;
;
_olex2_submission_special_instructions 'No special instructions were received'

loop_
_space_group_symop_operation_xyz
'x, y, z'
'-x, y, -z+1/2'
'x+1/2, y+1/2, z'
'-x+1/2, y+1/2, -z+1/2'
'-x, -y, -z'
'x, -y, z-1/2'
'-x+1/2, -y+1/2, -z'
'x+1/2, -y+1/2, z-1/2'

loop_
_atom_site_label
_atom_site_type_symbol
_atom_site_fract_x
_atom_site_fract_y
_atom_site_fract_z
_atom_site_U_iso_or_equiv
_atom_site_adp_type
_atom_site_occupancy
_atom_site_site_symmetry_order
_atom_site_calc_flag
_atom_site_refinement_flags_posn
_atom_site_refinement_flags_adp
_atom_site_refinement_flags_occupancy
_atom_site_disorder_assembly
_atom_site_disorder_group
K1 K 0.13639(3) 0.47077(4) -0.47658(3) 0.02939(12) Uani 1 1 d . . . . .
O5 O 0.32826(8) 0.49616(8) -0.38146(8) 0.0120(2) Uani 1 1 d . . . . .
O2 O 0.24296(8) 0.66068(9) -0.13965(9) 0.0154(2) Uani 1 1 d . . . . .
O13 O 0.49920(9) 0.98447(9) -0.34370(8) 0.0139(2) Uani 1 1 d . . . . .
O4 O 0.21439(8) 0.51679(9) -0.26963(8) 0.0133(2) Uani 1 1 d . . . . .
O1 O 0.37471(8) 0.59498(9) -0.21398(8) 0.0129(2) Uani 1 1 d . . . . .
B1 B 0.34277(13) 0.65021(14) -0.13511(13) 0.0122(3) Uani 1 1 d . . . . .
B8 B 0.5000 1.05499(18) -0.2500 0.0093(4) Uani 1 2 d S T P . .
B2 B 0.17990(13) 0.59821(14) -0.21534(13) 0.0118(3) Uani 1 1 d . . . . .
B3 B 0.31883(13) 0.50342(14) -0.26996(13) 0.0101(3) Uani 1 1 d . . . . .
O3 O 0.08524(8) 0.62606(9) -0.22512(9) 0.0145(2) Uani 1 1 d . . . . .
B4 B 0.37170(13) 0.56459(13) -0.44146(13) 0.0104(3) Uani 1 1 d . . . . .
O6 O 0.33779(9) 0.55876(9) -0.54956(8) 0.0178(3) Uani 1 1 d . . . . .
O10 O 0.44510(8) 0.63363(9) -0.40156(8) 0.0135(2) Uani 1 1 d . . . . .
B6 B 0.48994(13) 0.71090(13) -0.46571(13) 0.0111(3) Uani 1 1 d . . . . .
O8 O 0.45607(8) 0.69100(9) -0.57866(8) 0.0130(2) Uani 1 1 d . . . . .
B5 B 0.38432(13) 0.61875(14) -0.61732(13) 0.0115(3) Uani 1 1 d . . . . .
Na1 Na 0.10787(5) 0.79864(5) -0.13503(5) 0.01934(16) Uani 1 1 d . . . . .
O9 O 0.59750(8) 0.70098(9) -0.44562(8) 0.0149(2) Uani 1 1 d . . . . .
O11 O 0.46816(9) 0.82480(9) -0.44048(8) 0.0159(2) Uani 1 1 d . . . . .
B7 B 0.48835(13) 0.87363(14) -0.34459(13) 0.0126(3) Uani 1 1 d . . . . .
O12 O 0.5000 0.81395(12) -0.2500 0.0157(3) Uani 1 2 d S T P . .
O7 O 0.35796(9) 0.60219(9) -0.72302(8) 0.0142(2) Uani 1 1 d . . . . .
Li1 Li 0.5000 0.6427(3) -0.2500 0.0146(7) Uani 1 2 d S T P . .

loop_
_atom_site_aniso_label
_atom_site_aniso_U_11
_atom_site_aniso_U_22
_atom_site_aniso_U_33
_atom_site_aniso_U_23
_atom_site_aniso_U_13
_atom_site_aniso_U_12
K1 0.0174(2) 0.0534(3) 0.01559(19) 0.00078(17) -0.00112(15) -0.00106(18)
O5 0.0146(6) 0.0144(5) 0.0070(5) -0.0006(4) 0.0021(4) -0.0038(4)
O2 0.0105(6) 0.0192(6) 0.0157(5) -0.0067(4) 0.0006(4) 0.0012(4)
O13 0.0186(6) 0.0126(5) 0.0098(5) 0.0004(4) 0.0008(4) -0.0020(4)
O4 0.0091(6) 0.0161(5) 0.0143(5) -0.0041(4) 0.0015(4) -0.0002(4)
O1 0.0107(6) 0.0178(5) 0.0105(5) -0.0046(4) 0.0031(4) -0.0038(4)
B1 0.0119(9) 0.0133(8) 0.0113(7) -0.0002(6) 0.0016(6) -0.0003(6)
B8 0.0082(12) 0.0087(10) 0.0100(10) 0.000 -0.0001(8) 0.000
B2 0.0116(9) 0.0121(8) 0.0121(8) 0.0019(6) 0.0032(6) -0.0008(6)
B3 0.0096(8) 0.0132(8) 0.0075(7) -0.0007(6) 0.0015(6) 0.0006(6)
O3 0.0084(6) 0.0132(5) 0.0215(6) -0.0035(4) 0.0017(4) 0.0007(4)
B4 0.0111(9) 0.0119(7) 0.0082(7) -0.0002(6) 0.0017(6) 0.0005(6)
O6 0.0211(7) 0.0238(6) 0.0075(5) -0.0001(4) 0.0004(4) -0.0122(5)
O10 0.0138(6) 0.0180(5) 0.0082(5) 0.0009(4) 0.0008(4) -0.0055(4)
B6 0.0119(9) 0.0125(8) 0.0082(7) 0.0000(6) -0.0002(6) -0.0022(6)
O8 0.0157(6) 0.0156(5) 0.0072(5) 0.0002(4) 0.0013(4) -0.0052(4)
B5 0.0137(9) 0.0121(7) 0.0085(7) 0.0004(6) 0.0014(6) -0.0009(6)
Na1 0.0254(4) 0.0163(3) 0.0190(3) 0.0004(2) 0.0110(3) 0.0005(3)
O9 0.0098(6) 0.0213(6) 0.0132(5) 0.0067(4) 0.0014(4) 0.0000(4)
O11 0.0229(7) 0.0137(5) 0.0098(5) -0.0003(4) -0.0003(4) 0.0026(5)
B7 0.0106(9) 0.0147(8) 0.0119(8) 0.0005(6) 0.0009(6) 0.0015(6)
O12 0.0256(10) 0.0109(7) 0.0098(7) 0.000 0.0013(6) 0.000
O7 0.0201(6) 0.0156(5) 0.0063(5) -0.0005(4) 0.0011(4) -0.0067(4)
Li1 0.013(2) 0.0199(18) 0.0108(16) 0.000 0.0016(14) 0.000

loop_
_atom_type_symbol
_atom_type_description
_atom_type_scat_dispersion_real
_atom_type_scat_dispersion_imag
_atom_type_scat_source
B B 0.0013 0.0007 'International Tables Vol C Tables 4.2.6.8 and 6.1.1.4'
K K 0.2009 0.2494 'International Tables Vol C Tables 4.2.6.8 and 6.1.1.4'
Li Li -0.0003 0.0001 'International Tables Vol C Tables 4.2.6.8 and 6.1.1.4'
Na Na 0.0362 0.0249 'International Tables Vol C Tables 4.2.6.8 and 6.1.1.4'
O O 0.0106 0.0060 'International Tables Vol C Tables 4.2.6.8 and 6.1.1.4'

loop_
_geom_angle_atom_site_label_1
_geom_angle_atom_site_label_2
_geom_angle_atom_site_label_3
_geom_angle
_geom_angle_site_symmetry_1
_geom_angle_site_symmetry_3
_geom_angle_publ_flag
O5 K1 O2 79.17(3) . 6_565 ?
O5 K1 O13 116.33(3) . 3_445 ?
O5 K1 O13 144.13(4) . 7_564 ?
O5 K1 B3 25.71(3) . . ?
O5 K1 O6 43.92(3) . . ?
O5 K1 O9 102.90(3) . 3_445 ?
O5 K1 O11 116.05(4) . 7_564 ?
O5 K1 O11 135.49(3) . 3_445 ?
O5 K1 B7 127.08(4) . 7_564 ?
O5 K1 B7 119.18(4) . 3_445 ?
O2 K1 B3 101.63(4) 6_565 . ?
O2 K1 O6 56.49(3) 6_565 . ?
O2 K1 O9 72.68(3) 6_565 3_445 ?
O13 K1 O2 151.92(3) 3_445 6_565 ?
O13 K1 O2 82.95(3) 7_564 6_565 ?
O13 K1 O13 93.56(3) 7_564 3_445 ?
O13 K1 B3 161.06(4) 7_564 . ?
O13 K1 B3 90.69(4) 3_445 . ?
O13 K1 O6 150.59(3) 3_445 . ?
O13 K1 O6 100.51(3) 7_564 . ?
O13 K1 O9 101.03(3) 7_564 3_445 ?
O13 K1 O9 80.75(3) 3_445 3_445 ?
O13 K1 O11 79.42(3) 7_564 3_445 ?
O13 K1 O11 45.92(3) 3_445 3_445 ?
O13 K1 O11 79.88(3) 3_445 7_564 ?
O13 K1 O11 47.18(3) 7_564 7_564 ?
O13 K1 B7 24.57(4) 7_564 7_564 ?
O13 K1 B7 25.37(4) 3_445 3_445 ?
O13 K1 B7 93.64(4) 3_445 7_564 ?
O13 K1 B7 96.39(4) 7_564 3_445 ?
O4 K1 O5 50.96(3) . . ?
O4 K1 O2 126.11(3) . 6_565 ?
O4 K1 O13 149.48(4) . 7_564 ?
O4 K1 O13 65.42(3) . 3_445 ?
O4 K1 B3 25.64(4) . . ?
O4 K1 O6 90.64(3) . . ?
O4 K1 O9 97.20(3) . 3_445 ?
O4 K1 O11 104.93(3) . 7_564 ?
O4 K1 O11 98.21(3) . 3_445 ?
O4 K1 B7 129.67(4) . 7_564 ?
O4 K1 B7 74.25(4) . 3_445 ?
B3 K1 O9 97.87(4) . 3_445 ?
O6 K1 B3 68.19(4) . . ?
O6 K1 O9 120.94(3) . 3_445 ?
O11 K1 O2 115.72(3) 7_564 6_565 ?
O11 K1 O2 106.32(3) 3_445 6_565 ?
O11 K1 B3 116.09(4) 3_445 . ?
O11 K1 B3 115.89(4) 7_564 . ?
O11 K1 O6 162.36(3) 3_445 . ?
O11 K1 O6 90.91(3) 7_564 . ?
O11 K1 O9 42.98(3) 3_445 3_445 ?
O11 K1 O9 140.97(3) 7_564 3_445 ?
O11 K1 O11 101.40(3) 7_564 3_445 ?
O11 K1 B7 96.97(4) 3_445 7_564 ?
O11 K1 B7 25.11(4) 3_445 3_445 ?
O11 K1 B7 100.19(4) 7_564 3_445 ?
O11 K1 B7 24.80(4) 7_564 7_564 ?
B7 K1 O2 94.35(4) 7_564 6_565 ?
B7 K1 O2 127.10(4) 3_445 6_565 ?
B7 K1 B3 136.72(5) 7_564 . ?
B7 K1 B3 95.33(4) 3_445 . ?
B7 K1 O6 163.08(4) 3_445 . ?
B7 K1 O6 88.90(4) 7_564 . ?
B7 K1 O9 55.43(4) 3_445 3_445 ?
B7 K1 O9 125.34(4) 7_564 3_445 ?
B7 K1 B7 106.51(4) 3_445 7_564 ?
B3 O5 K1 100.35(9) . . ?
B3 O5 Na1 94.04(8) . 4_544 ?
B4 O5 K1 108.67(9) . . ?
B4 O5 B3 131.02(12) . . ?
B4 O5 Na1 115.67(9) . 4_544 ?
Na1 O5 K1 103.24(4) 4_544 . ?
B1 O2 K1 120.92(9) . 6_566 ?
B1 O2 B2 118.06(12) . . ?
B1 O2 Na1 143.74(10) . . ?
B2 O2 K1 83.15(8) . 6_566 ?
B2 O2 Na1 90.03(9) . . ?
Na1 O2 K1 82.50(3) . 6_566 ?
K1 O13 K1 86.44(3) 7_564 3 ?
B8 O13 K1 129.34(7) . 3 ?
B8 O13 K1 118.09(7) . 7_564 ?
B7 O13 K1 97.50(9) . 7_564 ?
B7 O13 K1 91.43(9) . 3 ?
B7 O13 B8 124.33(12) . . ?
B2 O4 K1 122.61(10) . . ?
B2 O4 B3 122.41(13) . . ?
B3 O4 K1 100.58(8) . . ?
B1 O1 B3 121.29(12) . . ?
B1 O1 Li1 117.61(12) . . ?
B3 O1 Li1 121.10(12) . . ?
O1 B1 O2 118.93(14) . . ?
O9 B1 O2 117.19(13) 2_654 . ?
O9 B1 O1 123.79(15) 2_654 . ?
O13 B8 O13 109.45(16) 2_654 . ?
O3 B8 O13 113.49(6) 3 . ?
O3 B8 O13 106.53(6) 4_554 . ?
O3 B8 O13 106.53(6) 3 2_654 ?
O3 B8 O13 113.49(6) 4_554 2_654 ?
O3 B8 O3 107.48(16) 3 4_554 ?
O2 B2 K1 72.33(8) . 6_566 ?
O2 B2 Na1 60.96(8) . . ?
O4 B2 K1 116.11(10) . 6_566 ?
O4 B2 O2 120.98(14) . . ?
O4 B2 Na1 168.78(11) . . ?
O3 B2 K1 78.45(8) . 6_566 ?
O3 B2 O2 113.82(13) . . ?
O3 B2 O4 125.19(15) . . ?
O3 B2 Na1 54.60(8) . . ?
Na1 B2 K1 75.11(4) . 6_566 ?
O5 B3 K1 53.94(7) . . ?
O5 B3 Na1 56.97(7) . 4_544 ?
O5 B3 O7 104.69(11) . 6_566 ?
O4 B3 K1 53.77(7) . . ?
O4 B3 O5 106.60(12) . . ?
O4 B3 Na1 120.32(10) . 4_544 ?
O4 B3 O7 112.61(12) . 6_566 ?
O1 B3 K1 137.43(10) . . ?
O1 B3 O5 112.80(12) . . ?
O1 B3 O4 110.55(12) . . ?
O1 B3 Na1 128.98(10) . 4_544 ?
O1 B3 O7 109.48(13) . 6_566 ?
Na1 B3 K1 81.14(4) 4_544 . ?
O7 B3 K1 113.03(9) 6_566 . ?
O7 B3 Na1 47.86(6) 6_566 4_544 ?
B8 O3 K1 91.08(6) 3_445 6_566 ?
B8 O3 Na1 130.73(9) 3_445 . ?
B2 O3 K1 78.40(9) . 6_566 ?
B2 O3 B8 128.36(12) . 3_445 ?
B2 O3 Na1 97.94(9) . . ?
Na1 O3 K1 81.75(4) . 6_566 ?
O5 B4 K1 49.33(8) . . ?
O5 B4 O6 116.10(14) . . ?
O6 B4 K1 73.54(9) . . ?
O10 B4 K1 153.87(10) . . ?
O10 B4 O5 123.62(14) . . ?
O10 B4 O6 120.27(13) . . ?
B4 O6 K1 82.81(9) . . ?
B4 O6 B5 119.70(13) . . ?
B5 O6 K1 150.80(10) . . ?
B4 O10 B6 123.86(12) . . ?
B4 O10 Li1 122.61(12) . . ?
B6 O10 Li1 113.52(12) . . ?
O10 B6 Na1 138.18(10) . 8_565 ?
O10 B6 O9 112.30(12) . . ?
O8 B6 O10 111.44(12) . . ?
O8 B6 Na1 51.86(7) . 8_565 ?
O8 B6 O9 106.48(12) . . ?
O9 B6 Na1 55.86(7) . 8_565 ?
O11 B6 O10 110.22(12) . . ?
O11 B6 O8 109.62(12) . . ?
O11 B6 Na1 111.58(9) . 8_565 ?
O11 B6 O9 106.59(12) . . ?
B6 O8 Na1 99.18(9) . 8_565 ?
B5 O8 B6 123.28(12) . . ?
B5 O8 Na1 124.36(10) . 8_565 ?
O8 B5 O6 120.65(14) . . ?
O8 B5 O7 120.31(14) . . ?
O7 B5 O6 119.03(14) . . ?
K1 Na1 K1 104.39(2) 6_566 4_554 ?
O5 Na1 K1 139.15(4) 4_554 6_566 ?
O5 Na1 K1 40.07(3) 4_554 4_554 ?
O5 Na1 B2 132.56(5) 4_554 . ?
O5 Na1 B3 28.99(4) 4_554 4_554 ?
O5 Na1 B6 102.10(4) 4_554 8_466 ?
O5 Na1 Na1 106.13(3) 4_554 2_554 ?
O2 Na1 K1 75.08(3) . 4_554 ?
O2 Na1 K1 56.57(3) . 6_566 ?
O2 Na1 O5 111.74(4) . 4_554 ?
O2 Na1 B2 29.01(4) . . ?
O2 Na1 B3 102.61(5) . 4_554 ?
O2 Na1 B6 120.82(5) . 8_466 ?
O2 Na1 Na1 117.72(3) . 2_554 ?
B2 Na1 K1 102.08(4) . 4_554 ?
B2 Na1 K1 57.96(4) . 6_566 ?
B2 Na1 B3 111.89(5) . 4_554 ?
B2 Na1 B6 120.63(5) . 8_466 ?
B2 Na1 Na1 89.95(4) . 2_554 ?
B3 Na1 K1 52.66(4) 4_554 4_554 ?
B3 Na1 K1 154.73(4) 4_554 6_566 ?
B3 Na1 Na1 87.92(4) 4_554 2_554 ?
O3 Na1 K1 60.25(3) . 6_566 ?
O3 Na1 K1 129.37(4) . 4_554 ?
O3 Na1 O5 151.12(5) . 4_554 ?
O3 Na1 O2 55.89(4) . . ?
O3 Na1 B2 27.47(4) . . ?
O3 Na1 B3 122.93(5) . 4_554 ?
O3 Na1 B6 106.46(5) . 8_466 ?
O3 Na1 Na1 66.95(3) . 2_554 ?
O3 Na1 O9 117.11(4) . 8_466 ?
B6 Na1 K1 109.05(4) 8_466 4_554 ?
B6 Na1 K1 65.88(3) 8_466 6_566 ?
B6 Na1 B3 127.29(5) 8_466 4_554 ?
B6 Na1 Na1 95.98(4) 8_466 2_554 ?
O8 Na1 K1 83.61(3) 8_466 6_566 ?
O8 Na1 K1 128.92(3) 8_466 4_554 ?
O8 Na1 O5 104.15(4) 8_466 4_554 ?
O8 Na1 O2 139.19(4) 8_466 . ?
O8 Na1 B2 123.15(5) 8_466 . ?
O8 Na1 B3 118.19(5) 8_466 4_554 ?
O8 Na1 O3 98.81(4) 8_466 . ?
O8 Na1 B6 28.96(4) 8_466 8_466 ?
O8 Na1 Na1 67.52(3) 8_466 2_554 ?
O8 Na1 O9 58.13(4) 8_466 8_466 ?
Na1 Na1 K1 140.526(19) 2_554 4_554 ?
Na1 Na1 K1 113.701(16) 2_554 6_566 ?
O9 Na1 K1 59.63(3) 8_466 6_566 ?
O9 Na1 K1 82.36(3) 8_466 4_554 ?
O9 Na1 O5 90.12(4) 8_466 4_554 ?
O9 Na1 O2 102.15(4) 8_466 . ?
O9 Na1 B2 116.46(5) 8_466 . ?
O9 Na1 B3 119.11(5) 8_466 4_554 ?
O9 Na1 B6 29.67(4) 8_466 8_466 ?
O9 Na1 Na1 125.57(4) 8_466 2_554 ?
O7 Na1 K1 73.66(3) 7_564 4_554 ?
O7 Na1 K1 147.98(4) 7_564 6_566 ?
O7 Na1 O5 57.10(4) 7_564 4_554 ?
O7 Na1 O2 93.14(4) 7_564 . ?
O7 Na1 B2 90.71(5) 7_564 . ?
O7 Na1 B3 28.17(4) 7_564 4_554 ?
O7 Na1 O3 95.57(4) 7_564 . ?
O7 Na1 B6 145.80(5) 7_564 8_466 ?
O7 Na1 O8 123.20(5) 7_564 8_466 ?
O7 Na1 Na1 68.67(3) 7_564 2_554 ?
O7 Na1 O9 147.15(5) 7_564 8_466 ?
B1 O9 K1 116.45(10) 2_654 3 ?
B1 O9 B6 128.89(12) 2_654 . ?
B1 O9 Na1 128.08(10) 2_654 8_565 ?
B6 O9 K1 94.75(8) . 3 ?
B6 O9 Na1 94.47(8) . 8_565 ?
Na1 O9 K1 80.71(3) 8_565 3 ?
K1 O11 K1 78.60(3) 7_564 3 ?
B6 O11 K1 144.64(9) . 7_564 ?
B6 O11 K1 108.22(9) . 3 ?
B7 O11 K1 88.09(9) . 7_564 ?
B7 O11 K1 81.67(9) . 3 ?
B7 O11 B6 126.93(13) . . ?
K1 B7 K1 73.49(4) 3 7_564 ?
O13 B7 K1 57.93(8) . 7_564 ?
O13 B7 K1 63.20(8) . 3 ?
O13 B7 O11 116.48(14) . . ?
O13 B7 O12 120.75(14) . . ?
O11 B7 K1 73.22(9) . 3 ?
O11 B7 K1 67.11(8) . 7_564 ?
O11 B7 O12 122.75(14) . . ?
O12 B7 K1 151.93(10) . 7_564 ?
O12 B7 K1 133.27(10) . 3 ?
B7 O12 B7 117.88(17) 2_654 . ?
B7 O12 Li1 121.06(9) . . ?
B7 O12 Li1 121.06(9) 2_654 . ?
B3 O7 Na1 103.98(8) 6_565 7_564 ?
B5 O7 B3 123.25(12) . 6_565 ?
B5 O7 Na1 131.36(10) . 7_564 ?
O1 Li1 O1 146.1(2) 2_654 . ?
O1 Li1 O12 106.95(11) 2_654 . ?
O1 Li1 O12 106.95(11) . . ?
O10 Li1 O1 91.36(6) . . ?
O10 Li1 O1 86.76(6) 2_654 . ?
O10 Li1 O1 86.76(6) . 2_654 ?
O10 Li1 O1 91.37(6) 2_654 2_654 ?
O10 Li1 O10 173.6(2) . 2_654 ?
O10 Li1 O12 93.22(12) . . ?
O10 Li1 O12 93.22(12) 2_654 . ?

loop_
_geom_bond_atom_site_label_1
_geom_bond_atom_site_label_2
_geom_bond_distance
_geom_bond_site_symmetry_2
_geom_bond_publ_flag
K1 O5 2.7414(13) . ?
K1 O2 3.2204(12) 6_565 ?
K1 O13 2.7488(12) 7_564 ?
K1 O13 2.8109(12) 3_445 ?
K1 O4 2.7376(12) . ?
K1 B3 3.3359(18) . ?
K1 O6 3.3098(13) . ?
K1 O9 3.3448(13) 3_445 ?
K1 O11 2.9646(12) 7_564 ?
K1 O11 3.0462(13) 3_445 ?
K1 B7 3.1481(18) 3_445 ?
K1 B7 3.2162(18) 7_564 ?
O5 B3 1.4711(19) . ?
O5 B4 1.3538(19) . ?
O5 Na1 2.5449(13) 4_544 ?
O2 K1 3.2204(12) 6_566 ?
O2 B1 1.390(2) . ?
O2 B2 1.403(2) . ?
O2 Na1 2.5284(13) . ?
O13 K1 2.8109(12) 3 ?
O13 K1 2.7488(12) 7_564 ?
O13 B8 1.4771(16) . ?
O13 B7 1.349(2) . ?
O4 B2 1.350(2) . ?
O4 B3 1.469(2) . ?
O1 B1 1.3618(19) . ?
O1 B3 1.463(2) . ?
O1 Li1 1.9815(15) . ?
B1 O9 1.350(2) 2_654 ?
B8 O13 1.4771(16) 2_654 ?
B8 O3 1.4534(17) 4_554 ?
B8 O3 1.4534(17) 3 ?
B2 K1 3.3558(17) 6_566 ?
B2 O3 1.347(2) . ?
B2 Na1 2.8921(18) . ?
B3 Na1 3.0279(17) 4_544 ?
B3 O7 1.4729(19) 6_566 ?
O3 K1 3.3564(12) 6_566 ?
O3 B8 1.4534(17) 3_445 ?
O3 Na1 2.3802(12) . ?
B4 O6 1.3845(19) . ?
B4 O10 1.345(2) . ?
O6 B5 1.3896(19) . ?
O10 B6 1.4661(19) . ?
O10 Li1 1.9596(11) . ?
B6 O8 1.4617(19) . ?
B6 Na1 2.9798(18) 8_565 ?
B6 O9 1.480(2) . ?
B6 O11 1.461(2) . ?
O8 B5 1.351(2) . ?
O8 Na1 2.3739(13) 8_565 ?
B5 O7 1.3561(19) . ?
Na1 K1 4.1456(10) 4_554 ?
Na1 K1 3.8258(9) 6_566 ?
Na1 O5 2.5449(12) 4_554 ?
Na1 B3 3.0279(17) 4_554 ?
Na1 B6 2.9797(18) 8_466 ?
Na1 O8 2.3738(13) 8_466 ?
Na1 Na1 3.7981(16) 2_554 ?
Na1 O9 2.4739(13) 8_466 ?
Na1 O7 2.3136(12) 7_564 ?
O9 K1 3.3449(13) 3 ?
O9 B1 1.350(2) 2_654 ?
O9 Na1 2.4738(13) 8_565 ?
O11 K1 3.0462(13) 3 ?
O11 K1 2.9645(12) 7_564 ?
O11 B7 1.350(2) . ?
B7 K1 3.1481(18) 3 ?
B7 K1 3.2162(18) 7_564 ?
B7 O12 1.3994(19) . ?
O12 B7 1.3994(18) 2_654 ?
O12 Li1 2.071(4) . ?
O7 B3 1.4728(19) 6_565 ?
O7 Na1 2.3137(12) 7_564 ?
Li1 O1 1.9814(15) 2_654 ?
Li1 O10 1.9596(11) 2_654 ?

loop_
_geom_torsion_atom_site_label_1
_geom_torsion_atom_site_label_2
_geom_torsion_atom_site_label_3
_geom_torsion_atom_site_label_4
_geom_torsion
_geom_torsion_site_symmetry_1
_geom_torsion_site_symmetry_2
_geom_torsion_site_symmetry_3
_geom_torsion_site_symmetry_4
_geom_torsion_publ_flag
K1 O5 B3 O4 -11.51(12) . . . . ?
K1 O5 B3 O1 -133.02(11) . . . . ?
K1 O5 B3 Na1 104.26(5) . . . 4_544 ?
K1 O5 B3 O7 108.03(10) . . . 6_566 ?
K1 O5 B4 O6 -33.18(15) . . . . ?
K1 O5 B4 O10 148.23(13) . . . . ?
K1 O2 B1 O1 109.93(13) 6_566 . . . ?
K1 O2 B1 O9 -73.36(16) 6_566 . . 2_654 ?
K1 O2 B2 O4 -110.33(14) 6_566 . . . ?
K1 O2 B2 O3 68.26(12) 6_566 . . . ?
K1 O2 B2 Na1 82.44(3) 6_566 . . . ?
K1 O13 B8 O13 -119.11(10) 3 . . 2_654 ?
K1 O13 B8 O13 130.61(8) 7_564 . . 2_654 ?
K1 O13 B8 O3 -110.54(10) 7_564 . . 3 ?
K1 O13 B8 O3 -0.27(17) 3 . . 3 ?
K1 O13 B8 O3 7.53(13) 7_564 . . 4_554 ?
K1 O13 B8 O3 117.81(8) 3 . . 4_554 ?
K1 O13 B7 K1 -86.60(4) 3 . . 7_564 ?
K1 O13 B7 K1 86.60(4) 7_564 . . 3 ?
K1 O13 B7 O11 -52.20(15) 3 . . . ?
K1 O13 B7 O11 34.40(15) 7_564 . . . ?
K1 O13 B7 O12 126.38(13) 3 . . . ?
K1 O13 B7 O12 -147.02(12) 7_564 . . . ?
K1 O4 B2 K1 131.15(7) . . . 6_566 ?
K1 O4 B2 O2 -144.60(11) . . . . ?
K1 O4 B2 O3 37.0(2) . . . . ?
K1 O4 B2 Na1 -47.9(7) . . . . ?
K1 O4 B3 O5 11.53(12) . . . . ?
K1 O4 B3 O1 134.46(10) . . . . ?
K1 O4 B3 Na1 -49.48(10) . . . 4_544 ?
K1 O4 B3 O7 -102.73(11) . . . 6_566 ?
K1 B2 O3 B8 -82.07(11) 6_566 . . 3_445 ?
K1 B2 O3 Na1 79.83(4) 6_566 . . . ?
K1 B4 O6 B5 160.21(13) . . . . ?
K1 B4 O10 B6 -112.5(2) . . . . ?
K1 B4 O10 Li1 65.8(3) . . . . ?
K1 O6 B5 O8 129.90(16) . . . . ?
K1 O6 B5 O7 -51.4(3) . . . . ?
K1 O11 B7 K1 -78.76(3) 7_564 . . 3 ?
K1 O11 B7 K1 78.76(3) 3 . . 7_564 ?
K1 O11 B7 O13 47.45(14) 3 . . . ?
K1 O11 B7 O13 -31.31(14) 7_564 . . . ?
K1 O11 B7 O12 150.15(14) 7_564 . . . ?
K1 O11 B7 O12 -131.10(14) 3 . . . ?
K1 B7 O12 B7 -71.2(2) 7_564 . . 2_654 ?
K1 B7 O12 B7 88.20(13) 3 . . 2_654 ?
K1 B7 O12 Li1 -91.80(13) 3 . . . ?
K1 B7 O12 Li1 108.8(2) 7_564 . . . ?
O5 B4 O6 K1 25.64(12) . . . . ?
O5 B4 O6 B5 -174.15(13) . . . . ?
O5 B4 O10 B6 -177.60(14) . . . . ?
O5 B4 O10 Li1 0.7(2) . . . . ?
O2 B2 O3 K1 -64.60(11) . . . 6_566 ?
O2 B2 O3 B8 -146.67(11) . . . 3_445 ?
O2 B2 O3 Na1 15.23(14) . . . . ?
O13 B7 O12 B7 7.43(11) . . . 2_654 ?
O13 B7 O12 Li1 -172.57(11) . . . . ?
O4 B2 O3 K1 113.92(15) . . . 6_566 ?
O4 B2 O3 B8 31.8(2) . . . 3_445 ?
O4 B2 O3 Na1 -166.25(14) . . . . ?
B1 O2 B2 K1 121.49(12) . . . 6_566 ?
B1 O2 B2 O4 11.2(2) . . . . ?
B1 O2 B2 O3 -170.25(13) . . . . ?
B1 O2 B2 Na1 -156.07(14) . . . . ?
B1 O1 B3 K1 86.22(17) . . . . ?
B1 O1 B3 O5 147.12(14) . . . . ?
B1 O1 B3 O4 27.88(18) . . . . ?
B1 O1 B3 Na1 -147.75(12) . . . 4_544 ?
B1 O1 B3 O7 -96.75(16) . . . 6_566 ?
B8 O13 B7 K1 131.68(13) . . . 7_564 ?
B8 O13 B7 K1 -141.72(13) . . . 3 ?
B8 O13 B7 O11 166.08(11) . . . . ?
B8 O13 B7 O12 -15.3(2) . . . . ?
B2 O2 B1 O1 10.6(2) . . . . ?
B2 O2 B1 O9 -172.67(13) . . . 2_654 ?
B2 O4 B3 K1 -140.18(15) . . . . ?
B2 O4 B3 O5 -128.65(14) . . . . ?
B2 O4 B3 O1 -5.72(19) . . . . ?
B2 O4 B3 Na1 170.34(11) . . . 4_544 ?
B2 O4 B3 O7 117.10(14) . . . 6_566 ?
B3 O5 B4 K1 -123.04(17) . . . . ?
B3 O5 B4 O6 -156.22(15) . . . . ?
B3 O5 B4 O10 25.2(3) . . . . ?
B3 O4 B2 K1 -97.21(13) . . . 6_566 ?
B3 O4 B2 O2 -13.0(2) . . . . ?
B3 O4 B2 O3 168.62(14) . . . . ?
B3 O4 B2 Na1 83.7(7) . . . . ?
B3 O1 B1 O2 -31.4(2) . . . . ?
B3 O1 B1 O9 152.15(15) . . . 2_654 ?
B4 O5 B3 K1 126.17(17) . . . . ?
B4 O5 B3 O4 114.67(16) . . . . ?
B4 O5 B3 O1 -6.8(2) . . . . ?
B4 O5 B3 Na1 -129.57(17) . . . 4_544 ?
B4 O5 B3 O7 -125.80(16) . . . 6_566 ?
B4 O6 B5 O8 -6.6(2) . . . . ?
B4 O6 B5 O7 172.17(14) . . . . ?
B4 O10 B6 O8 -9.2(2) . . . . ?
B4 O10 B6 Na1 -65.4(2) . . . 8_565 ?
B4 O10 B6 O9 -128.53(15) . . . . ?
B4 O10 B6 O11 112.79(15) . . . . ?
O6 B4 O10 B6 3.9(2) . . . . ?
O6 B4 O10 Li1 -177.82(14) . . . . ?
O6 B5 O7 B3 -28.6(2) . . . 6_565 ?
O6 B5 O7 Na1 167.27(10) . . . 7_564 ?
O10 B4 O6 K1 -155.71(14) . . . . ?
O10 B4 O6 B5 4.5(2) . . . . ?
O10 B6 O8 B5 7.0(2) . . . . ?
O10 B6 O8 Na1 -135.20(11) . . . 8_565 ?
O10 B6 O9 K1 -144.94(10) . . . 3 ?
O10 B6 O9 B1 -15.1(2) . . . 2_654 ?
O10 B6 O9 Na1 134.03(10) . . . 8_565 ?
O10 B6 O11 K1 150.24(9) . . . 3 ?
O10 B6 O11 K1 -113.78(15) . . . 7_564 ?
O10 B6 O11 B7 57.0(2) . . . . ?
B6 O8 B5 O6 0.3(2) . . . . ?
B6 O8 B5 O7 -178.38(14) . . . . ?
B6 O11 B7 K1 -174.67(16) . . . 7_564 ?
B6 O11 B7 K1 106.58(15) . . . 3 ?
B6 O11 B7 O13 154.02(15) . . . . ?
B6 O11 B7 O12 -24.5(2) . . . . ?
O8 B6 O9 K1 92.82(10) . . . 3 ?
O8 B6 O9 B1 -137.29(15) . . . 2_654 ?
O8 B6 O9 Na1 11.80(11) . . . 8_565 ?
O8 B6 O11 K1 -86.75(12) . . . 3 ?
O8 B6 O11 K1 9.2(2) . . . 7_564 ?
O8 B6 O11 B7 180.00(14) . . . . ?
O8 B5 O7 B3 150.18(14) . . . 6_565 ?
O8 B5 O7 Na1 -14.0(2) . . . 7_564 ?
Na1 O5 B3 K1 -104.26(5) 4_544 . . . ?
Na1 O5 B3 O4 -115.76(10) 4_544 . . . ?
Na1 O5 B3 O1 122.73(11) 4_544 . . . ?
Na1 O5 B3 O7 3.77(11) 4_544 . . 6_566 ?
Na1 O5 B4 K1 115.51(9) 4_544 . . . ?
Na1 O5 B4 O6 82.33(15) 4_544 . . . ?
Na1 O5 B4 O10 -96.26(15) 4_544 . . . ?
Na1 O2 B1 O1 -126.08(15) . . . . ?
Na1 O2 B1 O9 50.6(2) . . . 2_654 ?
Na1 O2 B2 K1 -82.44(3) . . . 6_566 ?
Na1 O2 B2 O4 167.23(13) . . . . ?
Na1 O2 B2 O3 -14.18(13) . . . . ?
Na1 B2 O3 K1 -79.83(4) . . . 6_566 ?
Na1 B2 O3 B8 -161.90(15) . . . 3_445 ?
Na1 B6 O8 B5 142.19(15) 8_565 . . . ?
Na1 B6 O9 K1 81.03(4) 8_565 . . 3 ?
Na1 B6 O9 B1 -149.08(17) 8_565 . . 2_654 ?
Na1 B6 O11 K1 64.89(18) 8_565 . . 7_564 ?
Na1 B6 O11 K1 -31.10(10) 8_565 . . 3 ?
Na1 B6 O11 B7 -124.34(14) 8_565 . . . ?
Na1 O8 B5 O6 133.19(13) 8_565 . . . ?
Na1 O8 B5 O7 -45.5(2) 8_565 . . . ?
O9 B6 O8 B5 129.76(14) . . . . ?
O9 B6 O8 Na1 -12.42(11) . . . 8_565 ?
O9 B6 O11 K1 124.10(14) . . . 7_564 ?
O9 B6 O11 K1 28.11(12) . . . 3 ?
O9 B6 O11 B7 -65.13(19) . . . . ?
O11 B6 O8 B5 -115.30(15) . . . . ?
O11 B6 O8 Na1 102.51(12) . . . 8_565 ?
O11 B6 O9 K1 -24.15(11) . . . 3 ?
O11 B6 O9 B1 105.74(16) . . . 2_654 ?
O11 B6 O9 Na1 -105.17(10) . . . 8_565 ?
O11 B7 O12 B7 -174.09(19) . . . 2_654 ?
O11 B7 O12 Li1 5.91(19) . . . . ?
B7 O13 B8 O13 7.68(11) . . . 2_654 ?
B7 O13 B8 O3 -115.40(16) . . . 4_554 ?
B7 O13 B8 O3 126.53(16) . . . 3 ?
Li1 O1 B1 O2 148.84(14) . . . . ?
Li1 O1 B1 O9 -27.6(2) . . . 2_654 ?
Li1 O1 B3 K1 -93.99(16) . . . . ?
Li1 O1 B3 O5 -33.09(19) . . . . ?
Li1 O1 B3 O4 -152.33(12) . . . . ?
Li1 O1 B3 Na1 32.04(18) . . . 4_544 ?
Li1 O1 B3 O7 83.04(15) . . . 6_566 ?
Li1 O10 B6 O8 172.39(13) . . . . ?
Li1 O10 B6 Na1 116.19(15) . . . 8_565 ?
Li1 O10 B6 O9 53.01(16) . . . . ?
Li1 O10 B6 O11 -65.67(16) . . . . ?
